data_7216784
loop_
_publ_author_name
'Liu, Jin'
'Zhang, Hai-Rui'
'Lin, Xin-Rong'
'Yan, Sheng-Jiao'
'Lin, Jun'

_publ_section_title
;
 Catalyst-free cascade reaction of heterocyclic ketene aminals with
 N-substituted maleimide to synthesise bicyclic pyrrolidinone derivatives
;
_journal_issue 52
_journal_name_full 'RSC Advances'
_journal_page_first 27582
_journal_paper_doi 10.1039/c4ra03863k
_journal_volume 4
_journal_year 2014
_chemical_formula_sum 'C20 H25 F N3 O4'
_chemical_formula_weight 390.43
_chemical_name_systematic
; 
 ? 
;
_space_group_IT_number 2
_symmetry_cell_setting triclinic
_symmetry_space_group_name_Hall '-P 1'
_symmetry_space_group_name_H-M 'P -1'
_atom_sites_solution_hydrogens geom
_atom_sites_solution_primary direct
_atom_sites_solution_secondary difmap
_audit_creation_method SHELXL-97
_cell_angle_alpha 107.762(2)
_cell_angle_beta 97.915(2)
_cell_angle_gamma 98.959(2)
_cell_formula_units_Z 2
_cell_length_a 8.9553(13)
_cell_length_b 9.9570(14)
_cell_length_c 12.2938(17)
_cell_measurement_reflns_used 1419
_cell_measurement_temperature 298(2)
_cell_measurement_theta_max 23.38
_cell_measurement_theta_min 2.20
_cell_volume 1011.0(2)
_computing_cell_refinement 'Bruker apex II'
_computing_data_collection 'Bruker apex II'
_computing_data_reduction 'Bruker SAINT'
_computing_molecular_graphics 'Bruker SHELXTL'
_computing_publication_material 'Bruker SHELXTL'
_computing_structure_refinement 'SHELXL-97 (Sheldrick, 1997)'
_computing_structure_solution 'SHELXS-97 (Sheldrick, 1990)'
_diffrn_ambient_temperature 298(2)
_diffrn_measured_fraction_theta_full 0.993
_diffrn_measured_fraction_theta_max 0.993
_diffrn_measurement_device_type 'CCD area detector'
_diffrn_measurement_method 'phi and omega scans'
_diffrn_radiation_monochromator graphite
_diffrn_radiation_source 'fine-focus sealed tube'
_diffrn_radiation_type MoK\a
_diffrn_radiation_wavelength 0.71073
_diffrn_reflns_av_R_equivalents 0.0328
_diffrn_reflns_av_sigmaI/netI 0.0520
_diffrn_reflns_limit_h_max 10
_diffrn_reflns_limit_h_min -10
_diffrn_reflns_limit_k_max 11
_diffrn_reflns_limit_k_min -11
_diffrn_reflns_limit_l_max 14
_diffrn_reflns_limit_l_min -14
_diffrn_reflns_number 8074
_diffrn_reflns_theta_full 25.15
_diffrn_reflns_theta_max 25.15
_diffrn_reflns_theta_min 2.20
_exptl_absorpt_coefficient_mu 0.096
_exptl_absorpt_correction_T_max 0.9773
_exptl_absorpt_correction_T_min 0.9699
_exptl_absorpt_correction_type multi-scan
_exptl_absorpt_process_details sadabs
_exptl_crystal_colour colourless
_exptl_crystal_density_diffrn 1.282
_exptl_crystal_density_method 'not measured'
_exptl_crystal_description block
_exptl_crystal_F_000 414
_exptl_crystal_size_max 0.32
_exptl_crystal_size_mid 0.28
_exptl_crystal_size_min 0.24
_refine_diff_density_max 0.557
_refine_diff_density_min -0.260
_refine_diff_density_rms 0.054
_refine_ls_extinction_method SHELXL
_refine_ls_goodness_of_fit_ref 1.299
_refine_ls_hydrogen_treatment mixed
_refine_ls_matrix_type full
_refine_ls_number_parameters 256
_refine_ls_number_reflns 3590
_refine_ls_number_restraints 0
_refine_ls_restrained_S_all 1.299
_refine_ls_R_factor_all 0.1158
_refine_ls_R_factor_gt 0.0723
_refine_ls_shift/su_max 0.001
_refine_ls_shift/su_mean 0.000
_refine_ls_structure_factor_coef Fsqd
_refine_ls_weighting_details 'calc w=1/[\s^2^(Fo^2^)+(0.1000P)^2^+0.0000P] where P=(Fo^2^+2Fc^2^)/3'
_refine_ls_weighting_scheme calc
_refine_ls_wR_factor_gt 0.2002
_refine_ls_wR_factor_ref 0.2346
_reflns_number_gt 2138
_reflns_number_total 3590
_reflns_threshold_expression >2sigma(I)
_cod_data_source_file c4ra03863k2.cif
_cod_data_source_block 1
_cod_depositor_comments
;
The following automatic conversions were performed:

'_symmetry_cell_setting' value 'Triclinic' changed to 'triclinic'
according to
/usr/data/users/saulius/crontab/automatic-downloads/rss-feeds/RSC/lib/dictionaries/cif_core.dic
dictionary named 'cif_core.dic' version 2.4.2 from 2011-04-26.

Automatic conversion script
Id: cif_fix_values 2281 2013-09-26 08:29:07Z andrius 
;
_cod_original_sg_symbol_H-M P-1
_cod_database_code 7216784

loop_
_symmetry_equiv_pos_as_xyz
'x, y, z'
'-x, -y, -z'

loop_
_atom_site_label
_atom_site_type_symbol
_atom_site_fract_x
_atom_site_fract_y
_atom_site_fract_z
_atom_site_U_iso_or_equiv
_atom_site_adp_type
_atom_site_occupancy
_atom_site_symmetry_multiplicity
_atom_site_calc_flag
_atom_site_refinement_flags
F1 F 0.1976(3) -0.4479(3) 0.4484(2) 0.1118(10) Uani 1 1 d .
N1 N 0.2136(3) 0.1988(3) 1.1017(2) 0.0509(7) Uani 1 1 d .
H1 H 0.1376 0.1259 1.0798 0.061 Uiso 1 1 calc R
N2 N 0.4386(3) 0.3193(3) 1.0690(2) 0.0488(7) Uani 1 1 d .
N3 N 0.8456(3) 0.1491(4) 0.8430(3) 0.0709(9) Uani 1 1 d .
O1 O 0.1131(2) -0.0661(2) 0.93255(18) 0.0535(7) Uani 1 1 d .
O2 O 0.6496(3) 0.3911(3) 0.9982(2) 0.0713(8) Uani 1 1 d .
O3 O 0.6605(3) 0.1836(3) 0.7148(2) 0.0850(10) Uani 1 1 d .
O4 O 0.3886(4) 0.2448(4) 0.6255(3) 0.1043(11) Uani 1 1 d .
H4 H 0.4652 0.2173 0.6477 0.157 Uiso 1 1 calc R
C1 C 0.2051(5) -0.3445(5) 0.5532(3) 0.0725(12) Uani 1 1 d .
C2 C 0.2358(4) -0.2023(5) 0.5601(3) 0.0683(11) Uani 1 1 d .
H2 H 0.2514 -0.1770 0.4951 0.082 Uiso 1 1 calc R
C3 C 0.2429(4) -0.0978(4) 0.6656(3) 0.0571(9) Uani 1 1 d .
H3 H 0.2655 -0.0009 0.6722 0.068 Uiso 1 1 calc R
C4 C 0.2164(3) -0.1364(3) 0.7627(3) 0.0471(8) Uani 1 1 d .
C5 C 0.1830(4) -0.2818(4) 0.7509(3) 0.0594(10) Uani 1 1 d .
H5 H 0.1631 -0.3089 0.8143 0.071 Uiso 1 1 calc R
C6 C 0.1791(5) -0.3870(4) 0.6455(4) 0.0741(12) Uani 1 1 d .
H6 H 0.1591 -0.4842 0.6380 0.089 Uiso 1 1 calc R
C7 C 0.2139(3) -0.0295(3) 0.8783(3) 0.0446(8) Uani 1 1 d .
C8 C 0.3220(3) 0.1034(3) 0.9262(3) 0.0417(8) Uani 1 1 d .
C9 C 0.3153(3) 0.2021(3) 1.0339(3) 0.0420(8) Uani 1 1 d .
C10 C 0.2239(4) 0.3138(4) 1.2131(3) 0.0646(10) Uani 1 1 d .
H10A H 0.1800 0.2730 1.2668 0.078 Uiso 1 1 calc R
H10B H 0.1660 0.3841 1.2004 0.078 Uiso 1 1 calc R
C11 C 0.3906(5) 0.3858(5) 1.2639(4) 0.0875(14) Uani 1 1 d .
H11A H 0.3971 0.4671 1.3336 0.105 Uiso 1 1 calc R
H11B H 0.4449 0.3181 1.2858 0.105 Uiso 1 1 calc R
C12 C 0.4666(4) 0.4376(4) 1.1784(3) 0.0623(10) Uani 1 1 d .
H12A H 0.4249 0.5173 1.1662 0.075 Uiso 1 1 calc R
H12B H 0.5767 0.4712 1.2085 0.075 Uiso 1 1 calc R
C13 C 0.5309(4) 0.3059(4) 0.9867(3) 0.0513(9) Uani 1 1 d .
C14 C 0.4590(3) 0.1687(3) 0.8844(3) 0.0452(8) Uani 1 1 d .
H14 H 0.4206 0.1952 0.8169 0.054 Uiso 1 1 calc R
C15 C 0.5803(4) 0.0779(4) 0.8537(3) 0.0526(9) Uani 1 1 d .
H15A H 0.6321 0.0665 0.9240 0.063 Uiso 1 1 calc R
H15B H 0.5290 -0.0173 0.8005 0.063 Uiso 1 1 calc R
C16 C 0.6991(4) 0.1441(4) 0.7985(3) 0.0584(10) Uani 1 1 d .
C17 C 0.9719(5) 0.2048(5) 0.7905(5) 0.0928(15) Uani 1 1 d .
H17A H 1.0532 0.1512 0.7934 0.111 Uiso 1 1 calc R
H17B H 0.9323 0.1909 0.7095 0.111 Uiso 1 1 calc R
C18 C 1.0326(7) 0.3529(6) 0.8515(7) 0.155(3) Uani 1 1 d .
H18A H 0.9531 0.4063 0.8456 0.232 Uiso 1 1 calc R
H18B H 1.1158 0.3864 0.8183 0.232 Uiso 1 1 calc R
H18C H 1.0701 0.3667 0.9319 0.232 Uiso 1 1 calc R
C19 C 0.1797(6) 0.1632(7) 0.4688(5) 0.128(2) Uani 1 1 d .
H19A H 0.1294 0.0924 0.4976 0.193 Uiso 1 1 calc R
H19B H 0.1525 0.1300 0.3853 0.193 Uiso 1 1 calc R
H19C H 0.1474 0.2524 0.4998 0.193 Uiso 1 1 calc R
C20 C 0.3459(6) 0.1856(7) 0.5048(4) 0.1052(17) Uani 1 1 d .
H20A H 0.3778 0.0942 0.4783 0.126 Uiso 1 1 calc R
H20B H 0.3972 0.2499 0.4696 0.126 Uiso 1 1 calc R

loop_
_atom_site_aniso_label
_atom_site_aniso_U_11
_atom_site_aniso_U_22
_atom_site_aniso_U_33
_atom_site_aniso_U_23
_atom_site_aniso_U_13
_atom_site_aniso_U_12
F1 0.128(2) 0.104(2) 0.0692(16) -0.0180(15) 0.0305(16) 0.0112(17)
N1 0.0474(16) 0.0543(17) 0.0486(16) 0.0137(14) 0.0174(13) 0.0036(13)
N2 0.0495(16) 0.0458(16) 0.0460(16) 0.0124(13) 0.0109(13) -0.0004(13)
N3 0.0392(18) 0.097(2) 0.089(2) 0.050(2) 0.0140(16) 0.0108(16)
O1 0.0441(13) 0.0593(14) 0.0522(14) 0.0138(12) 0.0192(11) -0.0019(10)
O2 0.0596(16) 0.0687(16) 0.0749(17) 0.0216(14) 0.0165(13) -0.0154(13)
O3 0.0598(17) 0.149(3) 0.0755(19) 0.072(2) 0.0231(15) 0.0271(17)
O4 0.096(3) 0.128(3) 0.078(2) 0.026(2) -0.0037(18) 0.027(2)
C1 0.064(3) 0.077(3) 0.054(2) -0.010(2) 0.019(2) 0.008(2)
C2 0.065(3) 0.088(3) 0.043(2) 0.011(2) 0.0157(18) 0.005(2)
C3 0.055(2) 0.065(2) 0.048(2) 0.0150(18) 0.0113(17) 0.0081(17)
C4 0.0357(17) 0.054(2) 0.0463(19) 0.0135(16) 0.0079(15) 0.0027(14)
C5 0.060(2) 0.058(2) 0.055(2) 0.0137(19) 0.0138(18) 0.0024(17)
C6 0.082(3) 0.056(2) 0.073(3) 0.005(2) 0.026(2) 0.008(2)
C7 0.0376(18) 0.054(2) 0.0423(18) 0.0160(16) 0.0091(14) 0.0083(15)
C8 0.0381(17) 0.0470(18) 0.0410(17) 0.0168(15) 0.0088(14) 0.0065(14)
C9 0.0397(18) 0.0460(18) 0.0423(18) 0.0185(15) 0.0093(14) 0.0064(14)
C10 0.065(2) 0.060(2) 0.057(2) 0.0028(19) 0.0222(19) 0.0034(18)
C11 0.095(3) 0.082(3) 0.064(3) 0.001(2) 0.024(2) -0.002(2)
C12 0.070(3) 0.053(2) 0.055(2) 0.0117(19) 0.0135(19) 0.0015(18)
C13 0.047(2) 0.054(2) 0.053(2) 0.0224(17) 0.0103(16) 0.0025(16)
C14 0.0415(18) 0.0527(19) 0.0421(18) 0.0200(16) 0.0092(14) 0.0023(15)
C15 0.044(2) 0.060(2) 0.056(2) 0.0229(18) 0.0128(16) 0.0076(16)
C16 0.051(2) 0.078(3) 0.054(2) 0.029(2) 0.0193(18) 0.0137(18)
C17 0.053(3) 0.111(4) 0.128(4) 0.063(3) 0.012(3) 0.016(2)
C18 0.122(5) 0.109(5) 0.214(8) 0.061(5) 0.006(5) -0.021(4)
C19 0.108(5) 0.137(5) 0.130(5) 0.059(4) -0.018(4) 0.001(4)
C20 0.090(4) 0.153(5) 0.074(3) 0.050(3) 0.009(3) 0.013(3)

loop_
_atom_type_symbol
_atom_type_description
_atom_type_scat_dispersion_real
_atom_type_scat_dispersion_imag
_atom_type_scat_source
C C 0.0033 0.0016 'International Tables Vol C Tables 4.2.6.8 and 6.1.1.4'
H H 0.0000 0.0000 'International Tables Vol C Tables 4.2.6.8 and 6.1.1.4'
N N 0.0061 0.0033 'International Tables Vol C Tables 4.2.6.8 and 6.1.1.4'
O O 0.0106 0.0060 'International Tables Vol C Tables 4.2.6.8 and 6.1.1.4'
F F 0.0171 0.0103 'International Tables Vol C Tables 4.2.6.8 and 6.1.1.4'

loop_
_geom_angle_atom_site_label_1
_geom_angle_atom_site_label_2
_geom_angle_atom_site_label_3
_geom_angle
C9 N1 C10 123.3(3)
C9 N1 H1 118.4
C10 N1 H1 118.4
C13 N2 C9 110.6(3)
C13 N2 C12 125.2(3)
C9 N2 C12 124.1(3)
C16 N3 C17 119.6(3)
C20 O4 H4 109.5
C6 C1 F1 118.6(4)
C6 C1 C2 122.9(4)
F1 C1 C2 118.4(4)
C1 C2 C3 118.6(4)
C1 C2 H2 120.7
C3 C2 H2 120.7
C2 C3 C4 120.5(3)
C2 C3 H3 119.7
C4 C3 H3 119.7
C5 C4 C3 118.8(3)
C5 C4 C7 117.6(3)
C3 C4 C7 123.6(3)
C6 C5 C4 120.8(4)
C6 C5 H5 119.6
C4 C5 H5 119.6
C1 C6 C5 118.4(4)
C1 C6 H6 120.8
C5 C6 H6 120.8
O1 C7 C8 121.7(3)
O1 C7 C4 116.5(3)
C8 C7 C4 121.7(3)
C9 C8 C7 120.3(3)
C9 C8 C14 107.2(2)
C7 C8 C14 132.4(3)
N1 C9 N2 118.6(3)
N1 C9 C8 130.5(3)
N2 C9 C8 110.9(3)
N1 C10 C11 109.2(3)
N1 C10 H10A 109.8
C11 C10 H10A 109.8
N1 C10 H10B 109.8
C11 C10 H10B 109.8
H10A C10 H10B 108.3
C12 C11 C10 111.4(4)
C12 C11 H11A 109.4
C10 C11 H11A 109.4
C12 C11 H11B 109.4
C10 C11 H11B 109.4
H11A C11 H11B 108.0
N2 C12 C11 108.8(3)
N2 C12 H12A 109.9
C11 C12 H12A 109.9
N2 C12 H12B 109.9
C11 C12 H12B 109.9
H12A C12 H12B 108.3
O2 C13 N2 123.9(3)
O2 C13 C14 127.6(3)
N2 C13 C14 108.5(3)
C13 C14 C8 102.5(2)
C13 C14 C15 110.1(3)
C8 C14 C15 117.4(2)
C13 C14 H14 108.8
C8 C14 H14 108.8
C15 C14 H14 108.8
C16 C15 C14 112.8(3)
C16 C15 H15A 109.0
C14 C15 H15A 109.0
C16 C15 H15B 109.0
C14 C15 H15B 109.0
H15A C15 H15B 107.8
O3 C16 N3 123.6(3)
O3 C16 C15 121.2(3)
N3 C16 C15 115.1(3)
C18 C17 N3 110.4(5)
C18 C17 H17A 109.6
N3 C17 H17A 109.6
C18 C17 H17B 109.6
N3 C17 H17B 109.6
H17A C17 H17B 108.1
C17 C18 H18A 109.5
C17 C18 H18B 109.5
H18A C18 H18B 109.5
C17 C18 H18C 109.5
H18A C18 H18C 109.5
H18B C18 H18C 109.5
C20 C19 H19A 109.5
C20 C19 H19B 109.5
H19A C19 H19B 109.5
C20 C19 H19C 109.5
H19A C19 H19C 109.5
H19B C19 H19C 109.5
O4 C20 C19 110.2(4)
O4 C20 H20A 109.6
C19 C20 H20A 109.6
O4 C20 H20B 109.6
C19 C20 H20B 109.6
H20A C20 H20B 108.1

loop_
_geom_bond_atom_site_label_1
_geom_bond_atom_site_label_2
_geom_bond_distance
F1 C1 1.368(4)
N1 C9 1.320(4)
N1 C10 1.473(4)
N1 H1 0.8600
N2 C13 1.381(4)
N2 C9 1.388(4)
N2 C12 1.452(4)
N3 C16 1.337(4)
N3 C17 1.492(5)
O1 C7 1.267(3)
O2 C13 1.215(4)
O3 C16 1.235(4)
O4 C20 1.391(5)
O4 H4 0.8200
C1 C6 1.362(6)
C1 C2 1.374(6)
C2 C3 1.378(5)
C2 H2 0.9300
C3 C4 1.400(4)
C3 H3 0.9300
C4 C5 1.389(5)
C4 C7 1.499(4)
C5 C6 1.387(5)
C5 H5 0.9300
C6 H6 0.9300
C7 C8 1.416(4)
C8 C9 1.403(4)
C8 C14 1.524(4)
C10 C11 1.507(6)
C10 H10A 0.9700
C10 H10B 0.9700
C11 C12 1.501(5)
C11 H11A 0.9700
C11 H11B 0.9700
C12 H12A 0.9700
C12 H12B 0.9700
C13 C14 1.522(4)
C14 C15 1.533(4)
C14 H14 0.9800
C15 C16 1.510(4)
C15 H15A 0.9700
C15 H15B 0.9700
C17 C18 1.413(7)
C17 H17A 0.9700
C17 H17B 0.9700
C18 H18A 0.9600
C18 H18B 0.9600
C18 H18C 0.9600
C19 C20 1.455(7)
C19 H19A 0.9600
C19 H19B 0.9600
C19 H19C 0.9600
C20 H20A 0.9700
C20 H20B 0.9700

loop_
_geom_torsion_atom_site_label_1
_geom_torsion_atom_site_label_2
_geom_torsion_atom_site_label_3
_geom_torsion_atom_site_label_4
_geom_torsion
C6 C1 C2 C3 1.0(6)
F1 C1 C2 C3 179.8(3)
C1 C2 C3 C4 -1.2(6)
C2 C3 C4 C5 0.1(5)
C2 C3 C4 C7 -176.7(3)
C3 C4 C5 C6 1.3(5)
C7 C4 C5 C6 178.3(3)
F1 C1 C6 C5 -178.4(3)
C2 C1 C6 C5 0.3(6)
C4 C5 C6 C1 -1.5(6)
C5 C4 C7 O1 -35.9(4)
C3 C4 C7 O1 140.9(3)
C5 C4 C7 C8 142.1(3)
C3 C4 C7 C8 -41.1(5)
O1 C7 C8 C9 -3.0(5)
C4 C7 C8 C9 179.1(3)
O1 C7 C8 C14 175.4(3)
C4 C7 C8 C14 -2.4(5)
C10 N1 C9 N2 0.2(5)
C10 N1 C9 C8 -179.5(3)
C13 N2 C9 N1 -178.8(3)
C12 N2 C9 N1 2.2(5)
C13 N2 C9 C8 0.9(4)
C12 N2 C9 C8 -178.0(3)
C7 C8 C9 N1 -5.2(5)
C14 C8 C9 N1 176.1(3)
C7 C8 C9 N2 175.1(3)
C14 C8 C9 N2 -3.7(3)
C9 N1 C10 C11 -28.4(5)
N1 C10 C11 C12 54.0(5)
C13 N2 C12 C11 -154.8(4)
C9 N2 C12 C11 24.0(5)
C10 C11 C12 N2 -51.6(5)
C9 N2 C13 O2 -177.1(3)
C12 N2 C13 O2 1.9(5)
C9 N2 C13 C14 2.2(4)
C12 N2 C13 C14 -178.8(3)
O2 C13 C14 C8 175.1(3)
N2 C13 C14 C8 -4.2(3)
O2 C13 C14 C15 49.4(4)
N2 C13 C14 C15 -129.9(3)
C9 C8 C14 C13 4.6(3)
C7 C8 C14 C13 -173.9(3)
C9 C8 C14 C15 125.4(3)
C7 C8 C14 C15 -53.2(5)
C13 C14 C15 C16 -70.9(3)
C8 C14 C15 C16 172.4(3)
C17 N3 C16 O3 -0.1(6)
C17 N3 C16 C15 176.5(3)
C14 C15 C16 O3 -50.8(5)
C14 C15 C16 N3 132.5(3)
C16 N3 C17 C18 94.9(5)
